data_7244460
loop_
_publ_author_name
'Senchyk, Ganna A.'
'Lysenko, Andrey B.'
'Krautscheid, Harald'
'Rusanov, Eduard B.'
'Karbowiak, Miroslaw'
'Domasevitch, Kostiantyn V.'

_publ_section_title
;
 1,2,4-Triazolyl-4-acetate: a ditopic ligand combining soft and hard donor
 sites in homometallic (AgI) and heterometallic (AgI/UVI) coordination
 polymers
;
_journal_name_full CrystEngComm
_journal_paper_doi 10.1039/D1CE01549D
_journal_year 2022
_chemical_formula_moiety 'C16 H18 Ag4 N12 O8, 2(N O3), 2(H2 O)'
_chemical_formula_sum 'C16 H22 Ag4 N14 O16'
_chemical_formula_weight 1097.95
_chemical_name_systematic
;
poly[[bis[2-(1,2,4-triazol-4-yl)acetato)]-bis[2-(1,2,4-triazol-4-yl)acetic 
acid)]tetrasilver(I)] dinitrate dihydrate]] 
;
_space_group_crystal_system triclinic
_space_group_IT_number 2
_space_group_name_Hall '-P 1'
_space_group_name_H-M_alt 'P -1'
_atom_sites_solution_hydrogens mixed
_atom_sites_solution_primary direct
_atom_sites_solution_secondary difmap
_audit_creation_method SHELXL-2014/7
_audit_update_record
;
2021-07-20 deposited with the CCDC.	2022-01-27 downloaded from the CCDC.
;
_cell_angle_alpha 97.061(10)
_cell_angle_beta 98.041(10)
_cell_angle_gamma 109.612(9)
_cell_formula_units_Z 1
_cell_length_a 7.2551(6)
_cell_length_b 7.5170(7)
_cell_length_c 15.0801(13)
_cell_measurement_reflns_used 7012
_cell_measurement_temperature 213(2)
_cell_measurement_theta_max 27.909
_cell_measurement_theta_min 2.775
_cell_volume 754.26(13)
_computing_cell_refinement 'IPDS Software (Stoe & Cie, 2000)'
_computing_data_collection 'IPDS Software (Stoe & Cie, 2000)'
_computing_data_reduction 'IPDS Software (Stoe & Cie, 2000)'
_computing_molecular_graphics 'Diamond 2.1e (Brandenburg, 1999)'
_computing_publication_material 'WinGX 1.70.01 (Farrugia, 1999)'
_computing_structure_refinement 'SHELXL-2014/7 (Sheldrick, 2014)'
_computing_structure_solution 'SHELXS-97 (Sheldrick, 2008)'
_diffrn_ambient_temperature 213(2)
_diffrn_measured_fraction_theta_full 0.989
_diffrn_measured_fraction_theta_max 0.985
_diffrn_measurement_device_type 'Stoe Image Plate Diffraction System-2T'
_diffrn_measurement_method '\f oscillation scans'
_diffrn_radiation_type MoK\a
_diffrn_radiation_wavelength 0.71073
_diffrn_reflns_av_R_equivalents 0.0302
_diffrn_reflns_av_unetI/netI 0.0433
_diffrn_reflns_Laue_measured_fraction_full 0.989
_diffrn_reflns_Laue_measured_fraction_max 0.985
_diffrn_reflns_limit_h_max 9
_diffrn_reflns_limit_h_min -9
_diffrn_reflns_limit_k_max 9
_diffrn_reflns_limit_k_min -9
_diffrn_reflns_limit_l_max 18
_diffrn_reflns_limit_l_min -19
_diffrn_reflns_number 7012
_diffrn_reflns_point_group_measured_fraction_full 0.989
_diffrn_reflns_point_group_measured_fraction_max 0.985
_diffrn_reflns_theta_full 25.242
_diffrn_reflns_theta_max 27.909
_diffrn_reflns_theta_min 2.775
_diffrn_source 'fine-focus sealed tube'
_exptl_absorpt_coefficient_mu 2.656
_exptl_absorpt_correction_T_max 0.4671
_exptl_absorpt_correction_T_min 0.4063
_exptl_absorpt_correction_type numerical
_exptl_absorpt_process_details 'X-RED (Stoe & Cie, 2001) and X-SHAPE (Stoe & Cie, 1999)'
_exptl_crystal_colour colorless
_exptl_crystal_density_diffrn 2.417
_exptl_crystal_description prism
_exptl_crystal_F_000 532
_exptl_crystal_size_max 0.240
_exptl_crystal_size_mid 0.210
_exptl_crystal_size_min 0.200
_refine_diff_density_max 1.002
_refine_diff_density_min -0.668
_refine_diff_density_rms 0.118
_refine_ls_extinction_method none
_refine_ls_goodness_of_fit_ref 0.910
_refine_ls_hydrogen_treatment constr
_refine_ls_matrix_type full
_refine_ls_number_parameters 226
_refine_ls_number_reflns 3556
_refine_ls_number_restraints 0
_refine_ls_restrained_S_all 0.910
_refine_ls_R_factor_all 0.0323
_refine_ls_R_factor_gt 0.0238
_refine_ls_shift/su_max 0.001
_refine_ls_shift/su_mean 0.000
_refine_ls_structure_factor_coef Fsqd
_refine_ls_weighting_details 'w=1/[\s^2^(Fo^2^)+(0.0319P)^2^] where P=(Fo^2^+2Fc^2^)/3'
_refine_ls_weighting_scheme calc
_refine_ls_wR_factor_gt 0.0554
_refine_ls_wR_factor_ref 0.0569
_reflns_Friedel_coverage 0.000
_reflns_number_gt 2711
_reflns_number_total 3556
_reflns_threshold_expression 'I > 2\s(I)'
_cod_data_source_file d1ce01549d2.cif
_cod_data_source_block 2
_cod_original_cell_volume 754.26(12)
_cod_database_code 7244460
_shelx_shelxl_version_number 2014/7
_shelx_space_group_comment
;
The symmetry employed for this shelxl refinement is uniquely defined
by the following loop, which should always be used as a source of
symmetry information in preference to the above space-group names.
They are only intended as comments.
;
_shelx_estimated_absorpt_t_min 0.568
_shelx_estimated_absorpt_t_max 0.619

loop_
_space_group_symop_operation_xyz
'x, y, z'
'-x, -y, -z'

loop_
_atom_site_label
_atom_site_type_symbol
_atom_site_fract_x
_atom_site_fract_y
_atom_site_fract_z
_atom_site_U_iso_or_equiv
_atom_site_adp_type
_atom_site_occupancy
_atom_site_site_symmetry_order
_atom_site_calc_flag
_atom_site_refinement_flags_posn
_atom_site_refinement_flags_adp
_atom_site_refinement_flags_occupancy
_atom_site_disorder_assembly
_atom_site_disorder_group
Ag1 Ag 0.21157(4) 0.30034(3) 0.33020(2) 0.02672(7) Uani 1 1 d . . . . .
Ag2 Ag 0.54905(4) 0.80492(3) 0.46837(2) 0.02409(7) Uani 1 1 d . . . . .
O1 O -0.4244(4) -0.7324(3) 0.39475(14) 0.0286(5) Uani 1 1 d . . . . .
O2 O -0.2659(4) -0.4579(3) 0.49235(14) 0.0300(5) Uani 1 1 d . . . . .
O3 O 0.2642(5) 1.0509(4) 0.01387(15) 0.0399(6) Uani 1 1 d . . . . .
H1O H 0.2181 1.1358 0.0092 0.060 Uiso 1 1 d R U . . .
O4 O 0.1895(5) 1.0607(4) 0.15242(17) 0.0500(8) Uani 1 1 d . . . . .
O5 O 0.6757(5) 0.6784(4) 0.12469(17) 0.0491(7) Uani 1 1 d . . . . .
O6 O 0.8064(7) 0.4622(5) 0.1093(2) 0.0751(12) Uani 1 1 d . . . . .
O7 O 0.8294(5) 0.6507(4) 0.01362(16) 0.0413(7) Uani 1 1 d . . . . .
N1 N 0.0842(4) 0.0231(3) 0.36711(16) 0.0217(5) Uani 1 1 d . . . . .
N2 N 0.1725(4) -0.0218(3) 0.44407(16) 0.0198(5) Uani 1 1 d . . . . .
N3 N -0.0685(4) -0.2814(3) 0.36723(15) 0.0174(5) Uani 1 1 d . . . . .
N4 N 0.2966(4) 0.5597(3) 0.27480(16) 0.0222(5) Uani 1 1 d . . . . .
N5 N 0.4069(4) 0.7425(3) 0.32338(15) 0.0202(5) Uani 1 1 d . . . . .
N6 N 0.3280(4) 0.7614(3) 0.18047(15) 0.0204(5) Uani 1 1 d . . . . .
N7 N 0.7662(5) 0.5952(4) 0.08308(17) 0.0314(6) Uani 1 1 d . . . . .
C1 C -0.0583(5) -0.1350(4) 0.32247(19) 0.0233(6) Uani 1 1 d . . . . .
H1 H -0.1417 -0.1448 0.2670 0.028 Uiso 1 1 calc R U . . .
C2 C 0.0775(5) -0.2040(4) 0.44220(19) 0.0200(6) Uani 1 1 d . . . . .
H2 H 0.1067 -0.2724 0.4870 0.024 Uiso 1 1 calc R U . . .
C3 C -0.2042(5) -0.4814(4) 0.3401(2) 0.0227(6) Uani 1 1 d . . . . .
H3A H -0.1291 -0.5607 0.3205 0.027 Uiso 1 1 calc R U . . .
H3B H -0.3064 -0.4912 0.2879 0.027 Uiso 1 1 calc R U . . .
C4 C -0.3068(4) -0.5609(4) 0.41633(19) 0.0187(6) Uani 1 1 d . . . . .
C5 C 0.2528(5) 0.5764(4) 0.18977(19) 0.0256(7) Uani 1 1 d . . . . .
H5 H 0.1791 0.4734 0.1419 0.031 Uiso 1 1 calc R U . . .
C6 C 0.4242(5) 0.8603(4) 0.26527(18) 0.0200(6) Uani 1 1 d . . . . .
H6 H 0.4931 0.9938 0.2801 0.024 Uiso 1 1 calc R U . . .
C7 C 0.3271(5) 0.8311(5) 0.09437(19) 0.0262(7) Uani 1 1 d . . . . .
H7A H 0.2430 0.7247 0.0453 0.031 Uiso 1 1 calc R U . . .
H7B H 0.4630 0.8729 0.0824 0.031 Uiso 1 1 calc R U . . .
C8 C 0.2521(5) 0.9949(5) 0.09259(19) 0.0262(7) Uani 1 1 d . . . . .
O1W O 0.8061(5) 0.1437(4) 0.19293(17) 0.0501(7) Uani 1 1 d . . . . .
H1W H 0.8085 0.2331 0.1632 0.075 Uiso 1 1 d R U . . .
H2W H 0.9052 0.1108 0.1861 0.075 Uiso 1 1 d R U . . .

loop_
_atom_site_aniso_label
_atom_site_aniso_U_11
_atom_site_aniso_U_22
_atom_site_aniso_U_33
_atom_site_aniso_U_23
_atom_site_aniso_U_13
_atom_site_aniso_U_12
Ag1 0.03226(16) 0.01564(11) 0.03077(13) 0.01158(9) 0.00636(10) 0.00404(10)
Ag2 0.02336(14) 0.02474(12) 0.01908(11) 0.00292(8) 0.00004(9) 0.00414(11)
O1 0.0330(14) 0.0155(10) 0.0310(11) 0.0064(8) 0.0088(10) -0.0012(10)
O2 0.0380(15) 0.0238(11) 0.0240(11) 0.0035(8) 0.0111(10) 0.0038(11)
O3 0.071(2) 0.0400(13) 0.0303(12) 0.0210(10) 0.0219(12) 0.0373(14)
O4 0.090(2) 0.0590(17) 0.0306(13) 0.0183(12) 0.0247(14) 0.0560(18)
O5 0.062(2) 0.0683(19) 0.0365(14) 0.0142(13) 0.0173(13) 0.0442(18)
O6 0.136(4) 0.069(2) 0.064(2) 0.0445(17) 0.037(2) 0.076(2)
O7 0.068(2) 0.0401(14) 0.0306(12) 0.0134(10) 0.0161(12) 0.0327(15)
N1 0.0260(14) 0.0186(11) 0.0182(11) 0.0070(9) 0.0006(10) 0.0054(11)
N2 0.0183(13) 0.0192(11) 0.0204(11) 0.0072(9) 0.0025(9) 0.0040(10)
N3 0.0167(13) 0.0147(11) 0.0197(11) 0.0065(9) 0.0051(9) 0.0022(10)
N4 0.0267(15) 0.0149(11) 0.0207(12) 0.0039(9) 0.0027(10) 0.0026(11)
N5 0.0219(14) 0.0137(10) 0.0211(11) 0.0029(9) 0.0014(10) 0.0025(10)
N6 0.0252(14) 0.0195(11) 0.0181(11) 0.0075(9) 0.0051(10) 0.0084(11)
N7 0.0441(19) 0.0307(14) 0.0215(12) 0.0036(11) -0.0018(12) 0.0198(14)
C1 0.0245(17) 0.0196(14) 0.0218(13) 0.0082(11) 0.0006(12) 0.0028(13)
C2 0.0190(16) 0.0200(13) 0.0244(13) 0.0100(11) 0.0078(11) 0.0077(13)
C3 0.0248(17) 0.0140(13) 0.0255(14) 0.0025(11) 0.0067(12) 0.0020(13)
C4 0.0159(15) 0.0183(13) 0.0244(14) 0.0089(11) 0.0047(11) 0.0074(12)
C5 0.0314(19) 0.0194(14) 0.0212(14) 0.0022(11) 0.0028(13) 0.0043(14)
C6 0.0235(16) 0.0146(12) 0.0209(13) 0.0048(10) 0.0044(11) 0.0049(12)
C7 0.039(2) 0.0307(16) 0.0169(13) 0.0092(11) 0.0100(13) 0.0192(15)
C8 0.0344(19) 0.0285(15) 0.0200(14) 0.0079(12) 0.0053(13) 0.0155(15)
O1W 0.083(2) 0.0382(14) 0.0383(14) 0.0131(11) 0.0182(14) 0.0281(16)

loop_
_atom_type_symbol
_atom_type_description
_atom_type_scat_dispersion_real
_atom_type_scat_dispersion_imag
_atom_type_scat_source
C C 0.0033 0.0016 'International Tables Vol C Tables 4.2.6.8 and 6.1.1.4'
H H 0.0000 0.0000 'International Tables Vol C Tables 4.2.6.8 and 6.1.1.4'
N N 0.0061 0.0033 'International Tables Vol C Tables 4.2.6.8 and 6.1.1.4'
O O 0.0106 0.0060 'International Tables Vol C Tables 4.2.6.8 and 6.1.1.4'
Ag Ag -0.8971 1.1015 'International Tables Vol C Tables 4.2.6.8 and 6.1.1.4'

loop_
_geom_angle_atom_site_label_1
_geom_angle_atom_site_label_2
_geom_angle_atom_site_label_3
_geom_angle
_geom_angle_site_symmetry_1
_geom_angle_site_symmetry_3
_geom_angle_publ_flag
N4 Ag1 N1 170.42(9) . . ?
N4 Ag1 O2 98.81(8) . 2_556 ?
N1 Ag1 O2 87.84(8) . 2_556 ?
N4 Ag1 O1 103.28(8) . 1_665 ?
N1 Ag1 O1 84.53(8) . 1_665 ?
O2 Ag1 O1 80.58(7) 2_556 1_665 ?
N4 Ag1 O4 91.99(8) . 1_545 ?
N1 Ag1 O4 82.50(8) . 1_545 ?
O2 Ag1 O4 166.46(7) 2_556 1_545 ?
O1 Ag1 O4 89.04(7) 1_665 1_545 ?
N5 Ag2 N2 135.78(9) . 2_666 ?
N5 Ag2 O1 133.43(9) . 2_556 ?
N2 Ag2 O1 88.59(8) 2_666 2_556 ?
N5 Ag2 O2 106.85(8) . 1_665 ?
N2 Ag2 O2 85.63(8) 2_666 1_665 ?
O1 Ag2 O2 86.23(7) 2_556 1_665 ?
N5 Ag2 Ag2 98.39(6) . 2_676 ?
N2 Ag2 Ag2 72.68(6) 2_666 2_676 ?
O1 Ag2 Ag2 79.77(5) 2_556 2_676 ?
O2 Ag2 Ag2 154.30(5) 1_665 2_676 ?
C4 O1 Ag2 104.61(18) . 2_556 ?
C8 O3 H1O 111.5 . . ?
C1 N1 N2 107.2(2) . . ?
C1 N1 Ag1 131.40(19) . . ?
N2 N1 Ag1 120.77(18) . . ?
C2 N2 N1 106.6(2) . . ?
C2 N2 Ag2 133.1(2) . 2_666 ?
N1 N2 Ag2 119.75(17) . 2_666 ?
C1 N3 C2 104.8(2) . . ?
C1 N3 C3 127.8(2) . . ?
C2 N3 C3 127.3(2) . . ?
C5 N4 N5 106.9(2) . . ?
C5 N4 Ag1 127.1(2) . . ?
N5 N4 Ag1 126.01(17) . . ?
C6 N5 N4 107.1(2) . . ?
C6 N5 Ag2 128.5(2) . . ?
N4 N5 Ag2 124.05(16) . . ?
C5 N6 C6 105.3(2) . . ?
C5 N6 C7 125.6(3) . . ?
C6 N6 C7 128.5(3) . . ?
O6 N7 O5 121.7(3) . . ?
O6 N7 O7 117.6(3) . . ?
O5 N7 O7 120.6(3) . . ?
N1 C1 N3 110.4(2) . . ?
N1 C1 H1 124.8 . . ?
N3 C1 H1 124.8 . . ?
N2 C2 N3 111.0(2) . . ?
N2 C2 H2 124.5 . . ?
N3 C2 H2 124.5 . . ?
N3 C3 C4 113.3(2) . . ?
N3 C3 H3A 108.9 . . ?
C4 C3 H3A 108.9 . . ?
N3 C3 H3B 108.9 . . ?
C4 C3 H3B 108.9 . . ?
H3A C3 H3B 107.7 . . ?
O2 C4 O1 125.9(3) . . ?
O2 C4 C3 119.5(3) . . ?
O1 C4 C3 114.6(2) . . ?
N4 C5 N6 110.6(3) . . ?
N4 C5 H5 124.7 . . ?
N6 C5 H5 124.7 . . ?
N5 C6 N6 110.1(2) . . ?
N5 C6 H6 125.0 . . ?
N6 C6 H6 125.0 . . ?
N6 C7 C8 113.7(2) . . ?
N6 C7 H7A 108.8 . . ?
C8 C7 H7A 108.8 . . ?
N6 C7 H7B 108.8 . . ?
C8 C7 H7B 108.8 . . ?
H7A C7 H7B 107.7 . . ?
O4 C8 O3 125.8(3) . . ?
O4 C8 C7 125.5(3) . . ?
O3 C8 C7 108.7(2) . . ?
H1W O1W H2W 108.4 . . ?

loop_
_geom_bond_atom_site_label_1
_geom_bond_atom_site_label_2
_geom_bond_distance
_geom_bond_site_symmetry_2
_geom_bond_publ_flag
Ag1 N4 2.148(2) . ?
Ag1 N1 2.155(2) . ?
Ag1 O2 2.708(2) 2_556 ?
Ag1 O1 2.786(3) 1_665 ?
Ag1 O4 2.993(3) 1_545 ?
Ag2 N5 2.204(2) . ?
Ag2 N2 2.235(3) 2_666 ?
Ag2 O1 2.417(2) 2_556 ?
Ag2 O2 2.767(2) 1_665 ?
Ag2 Ag2 3.3047(5) 2_676 ?
O1 C4 1.256(4) . ?
O2 C4 1.238(4) . ?
O3 C8 1.312(3) . ?
O3 H1O 0.8202 . ?
O4 C8 1.192(4) . ?
O5 N7 1.229(4) . ?
O6 N7 1.225(4) . ?
O7 N7 1.263(4) . ?
N1 C1 1.311(4) . ?
N1 N2 1.380(3) . ?
N2 C2 1.305(4) . ?
N3 C1 1.347(3) . ?
N3 C2 1.352(4) . ?
N3 C3 1.462(4) . ?
N4 C5 1.309(4) . ?
N4 N5 1.384(3) . ?
N5 C6 1.309(3) . ?
N6 C5 1.346(4) . ?
N6 C6 1.358(4) . ?
N6 C7 1.458(3) . ?
C1 H1 0.9400 . ?
C2 H2 0.9400 . ?
C3 C4 1.530(4) . ?
C3 H3A 0.9800 . ?
C3 H3B 0.9800 . ?
C5 H5 0.9400 . ?
C6 H6 0.9400 . ?
C7 C8 1.505(4) . ?
C7 H7A 0.9800 . ?
C7 H7B 0.9800 . ?
O1W H1W 0.8500 . ?
O1W H2W 0.8500 . ?

loop_
_geom_hbond_atom_site_label_D
_geom_hbond_atom_site_label_H
_geom_hbond_atom_site_label_A
_geom_hbond_distance_DH
_geom_hbond_distance_HA
_geom_hbond_distance_DA
_geom_hbond_angle_DHA
_geom_hbond_site_symmetry_A
_geom_hbond_publ_flag
O1W H1W O6 0.85 2.00 2.840(4) 172 . yes
O1W H2W O4 0.85 2.33 3.170(4) 170 1_645 yes
O3 H1O O7 0.82 1.81 2.615(3) 166 2_675 yes
C1 H1 O5 0.94 2.33 3.183(4) 150 1_445 yes
C1 H1 O1W 0.94 2.67 3.320(4) 127 1_455 yes
C2 H2 O1 0.94 2.70 3.460(4) 139 2_546 yes
C2 H2 O2 0.94 2.68 3.446(4) 139 2_546 yes
C3 H3A O1W 0.98 2.62 3.395(4) 136 1_445 yes
C5 H5 O7 0.94 2.40 3.193(4) 142 2_665 yes
C6 H6 O1 0.94 2.37 3.173(4) 144 1_675 yes
C6 H6 O1W 0.94 2.76 3.296(4) 117 1_565 yes
C7 H7A O6 0.98 2.48 3.362(5) 149 2_665 yes
C7 H7A O7 0.98 2.70 3.511(4) 141 2_665 yes
C7 H7B O5 0.98 2.53 3.111(4) 118 . yes
C7 H7B O1W 0.98 2.78 3.467(5) 128 1_565 yes
C7 H7B O3 0.98 2.57 3.491(4) 157 2_675 yes

loop_
_geom_torsion_atom_site_label_1
_geom_torsion_atom_site_label_2
_geom_torsion_atom_site_label_3
_geom_torsion_atom_site_label_4
_geom_torsion
_geom_torsion_site_symmetry_1
_geom_torsion_site_symmetry_2
_geom_torsion_site_symmetry_3
_geom_torsion_site_symmetry_4
_geom_torsion_publ_flag
C1 N1 N2 C2 -0.5(3) . . . . ?
Ag1 N1 N2 C2 -172.3(2) . . . . ?
C1 N1 N2 Ag2 171.7(2) . . . 2_666 ?
Ag1 N1 N2 Ag2 0.0(3) . . . 2_666 ?
C5 N4 N5 C6 0.0(3) . . . . ?
Ag1 N4 N5 C6 -179.2(2) . . . . ?
C5 N4 N5 Ag2 -173.9(2) . . . . ?
Ag1 N4 N5 Ag2 6.9(3) . . . . ?
N2 N1 C1 N3 0.5(4) . . . . ?
Ag1 N1 C1 N3 171.1(2) . . . . ?
C2 N3 C1 N1 -0.3(3) . . . . ?
C3 N3 C1 N1 -179.1(3) . . . . ?
N1 N2 C2 N3 0.4(3) . . . . ?
Ag2 N2 C2 N3 -170.43(19) 2_666 . . . ?
C1 N3 C2 N2 -0.1(3) . . . . ?
C3 N3 C2 N2 178.7(3) . . . . ?
C1 N3 C3 C4 -131.2(3) . . . . ?
C2 N3 C3 C4 50.3(4) . . . . ?
Ag2 O1 C4 O2 1.0(4) 2_556 . . . ?
Ag2 O1 C4 C3 179.0(2) 2_556 . . . ?
N3 C3 C4 O2 -2.0(4) . . . . ?
N3 C3 C4 O1 179.9(2) . . . . ?
N5 N4 C5 N6 -0.4(4) . . . . ?
Ag1 N4 C5 N6 178.8(2) . . . . ?
C6 N6 C5 N4 0.7(4) . . . . ?
C7 N6 C5 N4 173.0(3) . . . . ?
N4 N5 C6 N6 0.4(3) . . . . ?
Ag2 N5 C6 N6 174.0(2) . . . . ?
C5 N6 C6 N5 -0.6(4) . . . . ?
C7 N6 C6 N5 -172.7(3) . . . . ?
C5 N6 C7 C8 131.1(3) . . . . ?
C6 N6 C7 C8 -58.4(4) . . . . ?
N6 C7 C8 O4 -3.3(5) . . . . ?
N6 C7 C8 O3 177.7(3) . . . . ?
